data_7127670
loop_
_publ_author_name
'Nayak, Mithilesh Kumar'
'Suhr, Simon'
'Chrysochos, Nicolas'
'Rawat, Hemant'
'Schulzke, Carola'
'Chandrasekhar, Vadapalli'
'Sarkar, Biprajit'
'Jana, Anukul'

_publ_section_title
;
 Tethered CAAC-CAAC dimers: oxidation to persistent radical cations and
 bridging-unit dependent reactivity/stability of the dications.
;
_journal_issue 10
_journal_name_full 'Chemical communications (Cambridge, England)'
_journal_page_first 1210
_journal_page_last 1213
_journal_paper_doi 10.1039/d0cc07385g
_journal_volume 57
_journal_year 2021
_chemical_absolute_configuration ad
_chemical_formula_moiety 'C19 H34 N2, 2(C F3 O3 S)'
_chemical_formula_sum 'C21 H34 F6 N2 O6 S2'
_chemical_formula_weight 588.62
_space_group_crystal_system orthorhombic
_space_group_IT_number 19
_space_group_name_Hall 'P 2ac 2ab'
_space_group_name_H-M_alt 'P 21 21 21'
_atom_sites_solution_hydrogens geom
_atom_sites_solution_primary dual
_atom_sites_solution_secondary difmap
_audit_creation_method SHELXL-2018/3
_audit_update_record
;
2020-05-21 deposited with the CCDC.	2020-12-18 downloaded from the CCDC.
;
_cell_angle_alpha 90
_cell_angle_beta 90
_cell_angle_gamma 90
_cell_formula_units_Z 4
_cell_length_a 8.9365(2)
_cell_length_b 16.2526(3)
_cell_length_c 18.4341(3)
_cell_measurement_reflns_used 20173
_cell_measurement_temperature 120(2)
_cell_measurement_theta_max 28.5630
_cell_measurement_theta_min 2.7360
_cell_volume 2677.39(9)
_computing_cell_refinement 'CrysAlisPro 1.171.39.29d (Rigaku OD, 2017)'
_computing_data_collection 'CrysAlisPro 1.171.39.29d (Rigaku OD, 2017)'
_computing_data_reduction 'CrysAlisPro 1.171.39.29d (Rigaku OD, 2017)'
_computing_molecular_graphics 'Olex2 (Dolomanov et al., 2009)'
_computing_publication_material 'Olex2 (Dolomanov et al., 2009)'
_computing_structure_refinement 'SHELXL-2018/3 (Sheldrick, 2015)'
_computing_structure_solution 'ShelXT (Sheldrick, 2015)'
_diffrn_ambient_temperature 120(2)
_diffrn_measured_fraction_theta_full 0.998
_diffrn_measured_fraction_theta_max 0.985
_diffrn_measurement_device_type 'XtaLAB AFC12 (RINC): Kappa single'
_diffrn_measurement_method '\w scans'
_diffrn_radiation_type MoK\a
_diffrn_radiation_wavelength 0.71073
_diffrn_reflns_av_R_equivalents 0.0355
_diffrn_reflns_av_unetI/netI 0.0227
_diffrn_reflns_Laue_measured_fraction_full 0.998
_diffrn_reflns_Laue_measured_fraction_max 0.985
_diffrn_reflns_limit_h_max 10
_diffrn_reflns_limit_h_min -11
_diffrn_reflns_limit_k_max 20
_diffrn_reflns_limit_k_min -21
_diffrn_reflns_limit_l_max 24
_diffrn_reflns_limit_l_min -24
_diffrn_reflns_number 40905
_diffrn_reflns_point_group_measured_fraction_full 0.999
_diffrn_reflns_point_group_measured_fraction_max 0.961
_diffrn_reflns_theta_full 25.242
_diffrn_reflns_theta_max 28.272
_diffrn_reflns_theta_min 2.506
_diffrn_source 'fine-focus sealed X-ray tube'
_exptl_absorpt_coefficient_mu 0.279
_exptl_absorpt_correction_T_max 1.00000
_exptl_absorpt_correction_T_min 0.53412
_exptl_absorpt_correction_type multi-scan
_exptl_absorpt_process_details
;
CrysAlisPro 1.171.39.29d (Rigaku Oxford Diffraction, 2017)
Empirical absorption correction using spherical harmonics,
 implemented in SCALE3 ABSPACK scaling algorithm.
;
_exptl_crystal_colour green
_exptl_crystal_density_diffrn 1.460
_exptl_crystal_description block
_exptl_crystal_F_000 1232
_exptl_crystal_size_max 0.130
_exptl_crystal_size_mid 0.120
_exptl_crystal_size_min 0.110
_refine_diff_density_max 0.351
_refine_diff_density_min -0.455
_refine_diff_density_rms 0.048
_refine_ls_abs_structure_details
;
 Refined as an inversion twin.
;
_refine_ls_abs_structure_Flack 0.43(9)
_refine_ls_extinction_method none
_refine_ls_goodness_of_fit_ref 1.124
_refine_ls_hydrogen_treatment constr
_refine_ls_matrix_type full
_refine_ls_number_parameters 511
_refine_ls_number_reflns 6385
_refine_ls_number_restraints 332
_refine_ls_restrained_S_all 1.177
_refine_ls_R_factor_all 0.0455
_refine_ls_R_factor_gt 0.0424
_refine_ls_shift/su_max 0.001
_refine_ls_shift/su_mean 0.000
_refine_ls_structure_factor_coef Fsqd
_refine_ls_weighting_details 'w=1/[\s^2^(Fo^2^)+(0.0276P)^2^+1.9241P] where P=(Fo^2^+2Fc^2^)/3'
_refine_ls_weighting_scheme calc
_refine_ls_wR_factor_gt 0.0970
_refine_ls_wR_factor_ref 0.0984
_reflns_Friedel_coverage 0.737
_reflns_Friedel_fraction_full 1.000
_reflns_Friedel_fraction_max 0.930
_reflns_number_gt 6026
_reflns_number_total 6385
_reflns_threshold_expression 'I > 2\s(I)'
_cod_data_source_file d0cc07385g2.cif
_cod_data_source_block AJ0650
_cod_depositor_comments 'Adding full bibliography for 7127659--7127670.cif.'
_cod_database_code 7127670
_shelx_shelxl_version_number 2018/3
_shelx_space_group_comment
;
The symmetry employed for this shelxl refinement is uniquely defined
by the following loop, which should always be used as a source of
symmetry information in preference to the above space-group names.
They are only intended as comments.
;
_shelx_estimated_absorpt_t_min 0.965
_shelx_estimated_absorpt_t_max 0.970

loop_
_space_group_symop_operation_xyz
'x, y, z'
'-x+1/2, -y, z+1/2'
'-x, y+1/2, -z+1/2'
'x+1/2, -y+1/2, -z'

loop_
_atom_site_label
_atom_site_type_symbol
_atom_site_fract_x
_atom_site_fract_y
_atom_site_fract_z
_atom_site_U_iso_or_equiv
_atom_site_adp_type
_atom_site_occupancy
_atom_site_site_symmetry_order
_atom_site_calc_flag
_atom_site_refinement_flags_posn
_atom_site_refinement_flags_adp
_atom_site_refinement_flags_occupancy
_atom_site_disorder_assembly
_atom_site_disorder_group
N2 N 0.8009(3) 0.56783(14) 0.69325(15) 0.0247(5) Uani 1 1 d . . . . .
N1 N 0.8256(3) 0.63879(13) 0.83574(13) 0.0238(5) Uani 1 1 d . . . . .
C1 C 0.7210(3) 0.65504(16) 0.78996(17) 0.0251(6) Uani 1 1 d . . . . .
C2 C 0.6899(3) 0.59427(17) 0.7315(2) 0.0315(7) Uani 1 1 d . . . . .
C3 C 0.9574(3) 0.59480(18) 0.70342(16) 0.0219(6) Uani 1 1 d . . . . .
H3A H 0.961032 0.655614 0.705927 0.026 Uiso 1 1 calc R U . . .
H3B H 1.018170 0.577011 0.661357 0.026 Uiso 1 1 calc R U . . .
C4 C 1.0231(3) 0.55852(18) 0.77295(15) 0.0230(6) Uani 1 1 d . . . . .
H4A H 1.053504 0.500884 0.763768 0.028 Uiso 1 1 calc R U . . .
H4B H 1.113734 0.589945 0.786521 0.028 Uiso 1 1 calc R U . . .
C5 C 0.9124(4) 0.56040(17) 0.83606(16) 0.0246(6) Uani 1 1 d . . . . .
H5A H 0.842792 0.513226 0.832061 0.029 Uiso 1 1 calc R U . . .
H5B H 0.967420 0.555223 0.882448 0.029 Uiso 1 1 calc R U . . .
C6 C 0.8532(5) 0.70716(18) 0.89033(17) 0.0336(8) Uani 1 1 d . . . . .
C7 C 0.7650(4) 0.77751(17) 0.85402(18) 0.0354(8) Uani 1 1 d . . . . .
H7A H 0.834118 0.814007 0.827071 0.042 Uiso 1 1 calc R U . . .
H7B H 0.712848 0.810678 0.891299 0.042 Uiso 1 1 calc R U . . .
C8 C 0.6499(4) 0.73893(17) 0.8014(2) 0.0343(7) Uani 1 1 d . . . . .
C9 C 0.6399(4) 0.78772(19) 0.7306(2) 0.0372(8) Uani 1 1 d . . . . .
H9A H 0.738526 0.789317 0.707441 0.056 Uiso 1 1 calc R U . . .
H9B H 0.606710 0.843949 0.741103 0.056 Uiso 1 1 calc R U . . .
H9C H 0.568032 0.761161 0.698006 0.056 Uiso 1 1 calc R U . . .
C10 C 0.4946(5) 0.7318(2) 0.8375(3) 0.0577(14) Uani 1 1 d . . . . .
H10A H 0.424648 0.705352 0.803781 0.087 Uiso 1 1 calc R U . . .
H10B H 0.457759 0.786822 0.849820 0.087 Uiso 1 1 calc R U . . .
H10C H 0.502685 0.698627 0.881693 0.087 Uiso 1 1 calc R U . . .
C11 C 0.7891(6) 0.6791(2) 0.96319(19) 0.0516(11) Uani 1 1 d . . . . .
H11A H 0.683861 0.663599 0.956961 0.077 Uiso 1 1 calc R U . . .
H11B H 0.796332 0.724151 0.998358 0.077 Uiso 1 1 calc R U . . .
H11C H 0.845857 0.631615 0.980921 0.077 Uiso 1 1 calc R U . . .
C12 C 1.0187(5) 0.7247(2) 0.89541(19) 0.0391(8) Uani 1 1 d . . . . .
H12A H 1.069432 0.677838 0.918184 0.059 Uiso 1 1 calc R U . . .
H12B H 1.034887 0.774169 0.924729 0.059 Uiso 1 1 calc R U . . .
H12C H 1.059381 0.733326 0.846633 0.059 Uiso 1 1 calc R U . . .
C13 C 0.7735(16) 0.5110(10) 0.6240(8) 0.025(3) Uani 0.49(2) 1 d D . P A 1
C14 C 0.6109(11) 0.4898(6) 0.6435(8) 0.028(2) Uani 0.49(2) 1 d D . P A 1
H14A H 0.607214 0.436235 0.669049 0.033 Uiso 0.49(2) 1 calc R U P A 1
H14B H 0.550109 0.485338 0.598768 0.033 Uiso 0.49(2) 1 calc R U P A 1
C15 C 0.5468(9) 0.5586(5) 0.6931(8) 0.024(2) Uani 0.49(2) 1 d D . P A 1
C16 C 0.4570(8) 0.5238(4) 0.7572(9) 0.029(3) Uani 0.49(2) 1 d D . P A 1
H16A H 0.519050 0.484502 0.784116 0.043 Uiso 0.49(2) 1 calc R U P A 1
H16B H 0.367442 0.495803 0.738998 0.043 Uiso 0.49(2) 1 calc R U P A 1
H16C H 0.427241 0.568822 0.789514 0.043 Uiso 0.49(2) 1 calc R U P A 1
C17 C 0.4525(10) 0.6210(5) 0.6491(8) 0.033(3) Uani 0.49(2) 1 d D . P A 1
H17A H 0.410333 0.662281 0.682025 0.050 Uiso 0.49(2) 1 calc R U P A 1
H17B H 0.371089 0.591949 0.624322 0.050 Uiso 0.49(2) 1 calc R U P A 1
H17C H 0.516272 0.648183 0.613144 0.050 Uiso 0.49(2) 1 calc R U P A 1
C18 C 0.7907(17) 0.5612(8) 0.5540(6) 0.041(3) Uani 0.49(2) 1 d D . P A 1
H18A H 0.720280 0.607465 0.554659 0.062 Uiso 0.49(2) 1 calc R U P A 1
H18B H 0.769510 0.526042 0.512071 0.062 Uiso 0.49(2) 1 calc R U P A 1
H18C H 0.893193 0.582270 0.550595 0.062 Uiso 0.49(2) 1 calc R U P A 1
C13' C 0.7371(13) 0.5064(7) 0.6417(7) 0.016(2) Uani 0.51(2) 1 d D . P A 2
C14' C 0.5891(9) 0.4812(4) 0.6760(7) 0.0226(19) Uani 0.51(2) 1 d D . P A 2
H14C H 0.602094 0.429793 0.704133 0.027 Uiso 0.51(2) 1 calc R U P A 2
H14D H 0.513176 0.471433 0.637912 0.027 Uiso 0.51(2) 1 calc R U P A 2
C15' C 0.5374(8) 0.5519(4) 0.7269(7) 0.0203(19) Uani 0.51(2) 1 d D . P A 2
C16' C 0.4697(10) 0.5197(5) 0.7982(8) 0.033(2) Uani 0.51(2) 1 d D . P A 2
H16D H 0.544223 0.486480 0.823963 0.049 Uiso 0.51(2) 1 calc R U P A 2
H16E H 0.381746 0.485824 0.787462 0.049 Uiso 0.51(2) 1 calc R U P A 2
H16F H 0.439936 0.566346 0.828704 0.049 Uiso 0.51(2) 1 calc R U P A 2
C17' C 0.4280(9) 0.6101(5) 0.6888(8) 0.037(3) Uani 0.51(2) 1 d D . P A 2
H17D H 0.400405 0.654808 0.721800 0.055 Uiso 0.51(2) 1 calc R U P A 2
H17E H 0.337961 0.579545 0.674715 0.055 Uiso 0.51(2) 1 calc R U P A 2
H17F H 0.475544 0.633066 0.645365 0.055 Uiso 0.51(2) 1 calc R U P A 2
C18' C 0.7298(14) 0.5527(5) 0.5715(5) 0.029(2) Uani 0.51(2) 1 d D . P A 2
H18D H 0.663393 0.600320 0.576964 0.044 Uiso 0.51(2) 1 calc R U P A 2
H18E H 0.690900 0.516531 0.533358 0.044 Uiso 0.51(2) 1 calc R U P A 2
H18F H 0.830244 0.571605 0.558172 0.044 Uiso 0.51(2) 1 calc R U P A 2
C19 C 0.8601(5) 0.4348(2) 0.63108(19) 0.0389(8) Uani 1 1 d . . . . .
H19A H 0.964082 0.444973 0.616751 0.058 Uiso 1 1 calc R U . A 1
H19B H 0.816907 0.392339 0.599643 0.058 Uiso 1 1 calc R U . A 1
H19C H 0.857286 0.416037 0.681600 0.058 Uiso 1 1 calc R U . A 1
S1 S 1.1560(8) 0.8188(5) 0.6959(4) 0.0205(9) Uani 0.522(12) 1 d D U P B 1
O1 O 1.2649(9) 0.8817(5) 0.7085(5) 0.0390(18) Uani 0.522(12) 1 d D U P B 1
O2 O 0.9982(12) 0.8374(10) 0.7019(9) 0.061(4) Uani 0.522(12) 1 d D U P B 1
O3 O 1.1944(17) 0.7436(7) 0.7304(8) 0.047(3) Uani 0.522(12) 1 d D U P B 1
F1 F 1.1457(13) 0.8645(6) 0.5632(4) 0.106(3) Uani 0.522(12) 1 d D U P B 1
F2 F 1.3160(10) 0.7767(4) 0.5838(4) 0.067(2) Uani 0.522(12) 1 d D U P B 1
F3 F 1.0946(19) 0.7321(9) 0.5807(5) 0.155(5) Uani 0.522(12) 1 d D U P B 1
C20 C 1.1753(14) 0.7944(6) 0.6003(5) 0.052(3) Uani 0.522(12) 1 d D . P B 1
S1' S 1.1335(9) 0.8185(6) 0.6821(5) 0.0231(12) Uani 0.478(12) 1 d D U P B 2
O1' O 1.2457(12) 0.8815(5) 0.6760(6) 0.048(2) Uani 0.478(12) 1 d D U P B 2
O2' O 0.9957(14) 0.8512(8) 0.7089(9) 0.035(2) Uani 0.478(12) 1 d D U P B 2
O3' O 1.1752(17) 0.7413(7) 0.7145(8) 0.034(3) Uani 0.478(12) 1 d D U P B 2
F1' F 1.0502(11) 0.8581(4) 0.5504(3) 0.061(2) Uani 0.478(12) 1 d D U P B 2
F2' F 1.2229(16) 0.7661(5) 0.5569(5) 0.082(3) Uani 0.478(12) 1 d D U P B 2
F3' F 0.9931(13) 0.7382(4) 0.5831(4) 0.070(3) Uani 0.478(12) 1 d D U P B 2
C20' C 1.0964(16) 0.7915(6) 0.5870(5) 0.047(3) Uani 0.478(12) 1 d D U P B 2
S2 S 0.25527(13) 0.54023(5) 1.01113(4) 0.0386(2) Uani 1 1 d . . . . .
O4 O 0.3499(4) 0.59972(17) 0.97790(15) 0.0540(8) Uani 1 1 d . . . . .
O5 O 0.0977(4) 0.5568(2) 1.00277(15) 0.0561(8) Uani 1 1 d . . . . .
O6 O 0.2979(4) 0.51390(16) 1.08274(13) 0.0469(7) Uani 1 1 d . . . . .
F4 F 0.2677(12) 0.4652(6) 0.8835(3) 0.059(2) Uani 0.485(13) 1 d D . P C 1
F5 F 0.3818(9) 0.4163(4) 0.9570(3) 0.043(2) Uani 0.485(13) 1 d D . P C 1
F6 F 0.1560(9) 0.3882(3) 0.9921(3) 0.0469(19) Uani 0.485(13) 1 d D . P C 1
C21 C 0.2420(13) 0.4449(5) 0.9615(4) 0.0275(19) Uani 0.485(13) 1 d D . P C 1
F4' F 0.1946(9) 0.4559(4) 0.8938(3) 0.0425(16) Uani 0.515(13) 1 d D . P C 2
F5' F 0.4667(11) 0.4430(6) 0.9448(4) 0.072(3) Uani 0.515(13) 1 d D . P C 2
F6' F 0.2614(14) 0.3830(3) 0.9774(4) 0.076(4) Uani 0.515(13) 1 d D . P C 2
C21' C 0.3214(16) 0.4528(7) 0.9508(5) 0.042(2) Uani 0.515(13) 1 d D . P C 2

loop_
_atom_site_aniso_label
_atom_site_aniso_U_11
_atom_site_aniso_U_22
_atom_site_aniso_U_33
_atom_site_aniso_U_23
_atom_site_aniso_U_13
_atom_site_aniso_U_12
N2 0.0223(11) 0.0184(10) 0.0335(13) -0.0066(10) -0.0091(11) 0.0027(9)
N1 0.0332(14) 0.0120(10) 0.0262(12) -0.0005(9) 0.0142(10) -0.0037(9)
C1 0.0187(13) 0.0129(11) 0.0438(17) -0.0016(11) 0.0114(12) -0.0028(10)
C2 0.0167(13) 0.0141(12) 0.064(2) -0.0084(13) -0.0054(14) 0.0016(10)
C3 0.0195(13) 0.0250(13) 0.0213(14) 0.0014(11) 0.0023(11) -0.0024(11)
C4 0.0212(14) 0.0238(14) 0.0242(14) -0.0003(11) -0.0025(11) 0.0004(11)
C5 0.0340(15) 0.0151(12) 0.0246(14) 0.0020(10) 0.0029(12) 0.0013(11)
C6 0.062(2) 0.0163(12) 0.0222(14) -0.0038(11) 0.0134(15) -0.0050(14)
C7 0.056(2) 0.0145(13) 0.0356(16) -0.0026(11) 0.0121(17) -0.0026(14)
C8 0.0357(16) 0.0115(11) 0.056(2) -0.0069(13) 0.0172(17) 0.0031(12)
C9 0.0349(17) 0.0204(14) 0.056(2) -0.0047(14) 0.0002(17) 0.0027(13)
C10 0.043(2) 0.0190(15) 0.111(4) 0.0000(19) 0.043(2) 0.0098(15)
C11 0.099(3) 0.0293(16) 0.0264(16) -0.0021(14) 0.028(2) -0.001(2)
C12 0.062(2) 0.0268(16) 0.0281(17) -0.0014(13) -0.0044(16) -0.0130(16)
C13 0.017(6) 0.035(5) 0.024(6) -0.016(4) 0.001(4) 0.004(4)
C14 0.026(4) 0.026(4) 0.032(5) -0.015(4) -0.009(4) 0.005(3)
C15 0.016(3) 0.025(3) 0.030(5) -0.010(4) -0.011(4) 0.000(2)
C16 0.016(3) 0.016(3) 0.055(8) -0.007(4) 0.007(4) -0.003(2)
C17 0.022(4) 0.032(4) 0.047(6) -0.017(4) -0.017(4) 0.014(3)
C18 0.052(7) 0.054(6) 0.018(4) 0.000(4) 0.006(4) 0.017(5)
C13' 0.014(5) 0.014(3) 0.019(5) -0.008(3) 0.002(3) 0.003(3)
C14' 0.019(3) 0.021(3) 0.028(5) -0.008(3) -0.004(3) -0.007(2)
C15' 0.016(3) 0.018(3) 0.027(5) -0.009(3) -0.004(4) 0.001(2)
C16' 0.028(4) 0.030(3) 0.040(6) -0.008(4) 0.018(4) -0.007(3)
C17' 0.024(3) 0.034(4) 0.052(7) -0.012(4) -0.012(4) 0.005(3)
C18' 0.046(6) 0.028(3) 0.013(4) -0.006(3) -0.007(3) 0.010(4)
C19 0.052(2) 0.0271(15) 0.0377(18) -0.0115(13) -0.0177(17) 0.0150(16)
S1 0.0174(18) 0.0177(11) 0.027(2) 0.0004(13) 0.0037(14) 0.0022(11)
O1 0.031(3) 0.028(2) 0.058(5) -0.009(3) 0.014(3) -0.007(2)
O2 0.018(4) 0.113(10) 0.053(7) 0.014(7) -0.001(4) 0.019(5)
O3 0.059(7) 0.038(4) 0.044(6) 0.014(4) 0.017(5) 0.023(4)
F1 0.086(6) 0.179(8) 0.053(4) 0.079(4) 0.002(4) 0.007(6)
F2 0.076(5) 0.069(4) 0.056(4) -0.013(3) 0.036(4) -0.008(3)
F3 0.181(11) 0.220(11) 0.063(5) -0.074(6) 0.045(6) -0.131(9)
C20 0.055(6) 0.076(7) 0.024(4) 0.008(4) 0.000(4) -0.018(5)
S1' 0.023(2) 0.0161(11) 0.030(3) -0.0021(16) 0.0024(16) -0.0056(14)
O1' 0.055(4) 0.031(3) 0.056(5) -0.002(4) 0.000(4) -0.025(3)
O2' 0.037(5) 0.032(3) 0.035(4) -0.018(3) 0.007(3) 0.002(3)
O3' 0.032(4) 0.028(3) 0.040(6) 0.007(3) -0.005(3) -0.015(3)
F1' 0.066(5) 0.076(4) 0.040(3) 0.034(3) -0.001(3) -0.003(3)
F2' 0.130(8) 0.063(4) 0.053(4) -0.008(3) 0.056(5) 0.021(5)
F3' 0.127(7) 0.051(3) 0.032(3) 0.005(2) -0.019(4) -0.027(4)
C20' 0.057(7) 0.054(6) 0.031(5) 0.018(4) 0.008(5) 0.017(5)
S2 0.0701(6) 0.0233(3) 0.0223(3) 0.0037(3) -0.0062(4) -0.0030(4)
O4 0.070(2) 0.0472(16) 0.0451(16) 0.0119(13) 0.0175(15) 0.0002(15)
O5 0.067(2) 0.0640(19) 0.0372(15) 0.0189(14) -0.0115(13) -0.0140(16)
O6 0.074(2) 0.0426(13) 0.0244(11) 0.0028(10) -0.0144(12) -0.0113(13)
F4 0.061(5) 0.091(5) 0.024(3) -0.015(3) -0.001(3) 0.006(4)
F5 0.037(5) 0.043(4) 0.049(3) -0.008(3) -0.002(3) 0.015(3)
F6 0.058(4) 0.032(2) 0.050(3) -0.003(2) -0.001(3) -0.015(3)
C21 0.032(5) 0.030(4) 0.021(3) -0.002(2) -0.002(3) 0.011(4)
F4' 0.050(4) 0.057(3) 0.021(2) -0.005(2) -0.008(3) 0.003(3)
F5' 0.053(5) 0.100(6) 0.063(4) -0.018(4) -0.001(3) 0.035(4)
F6' 0.128(11) 0.028(3) 0.071(4) -0.008(2) -0.012(5) -0.005(4)
C21' 0.046(7) 0.051(5) 0.029(4) -0.002(4) -0.002(4) 0.009(6)

loop_
_atom_type_symbol
_atom_type_description
_atom_type_scat_dispersion_real
_atom_type_scat_dispersion_imag
_atom_type_scat_source
C C 0.0033 0.0016 'International Tables Vol C Tables 4.2.6.8 and 6.1.1.4'
H H 0.0000 0.0000 'International Tables Vol C Tables 4.2.6.8 and 6.1.1.4'
F F 0.0171 0.0103 'International Tables Vol C Tables 4.2.6.8 and 6.1.1.4'
N N 0.0061 0.0033 'International Tables Vol C Tables 4.2.6.8 and 6.1.1.4'
O O 0.0106 0.0060 'International Tables Vol C Tables 4.2.6.8 and 6.1.1.4'
S S 0.1246 0.1234 'International Tables Vol C Tables 4.2.6.8 and 6.1.1.4'

loop_
_geom_angle_atom_site_label_1
_geom_angle_atom_site_label_2
_geom_angle_atom_site_label_3
_geom_angle
_geom_angle_site_symmetry_1
_geom_angle_site_symmetry_3
_geom_angle_publ_flag
C2 N2 C3 124.0(3) . . ?
C2 N2 C13' 106.1(5) . . ?
C3 N2 C13' 129.9(5) . . ?
C2 N2 C13 120.8(6) . . ?
C3 N2 C13 114.8(5) . . ?
C1 N1 C5 123.8(2) . . ?
C1 N1 C6 113.7(2) . . ?
C5 N1 C6 122.5(3) . . ?
N1 C1 C2 118.4(2) . . ?
N1 C1 C8 113.4(3) . . ?
C2 C1 C8 128.1(3) . . ?
N2 C2 C1 118.2(3) . . ?
N2 C2 C15' 120.3(4) . . ?
C1 C2 C15' 120.4(5) . . ?
N2 C2 C15 104.9(5) . . ?
C1 C2 C15 136.3(4) . . ?
N2 C3 C4 110.8(2) . . ?
N2 C3 H3A 109.5 . . ?
C4 C3 H3A 109.5 . . ?
N2 C3 H3B 109.5 . . ?
C4 C3 H3B 109.5 . . ?
H3A C3 H3B 108.1 . . ?
C5 C4 C3 112.5(2) . . ?
C5 C4 H4A 109.1 . . ?
C3 C4 H4A 109.1 . . ?
C5 C4 H4B 109.1 . . ?
C3 C4 H4B 109.1 . . ?
H4A C4 H4B 107.8 . . ?
N1 C5 C4 110.5(2) . . ?
N1 C5 H5A 109.5 . . ?
C4 C5 H5A 109.5 . . ?
N1 C5 H5B 109.5 . . ?
C4 C5 H5B 109.5 . . ?
H5A C5 H5B 108.1 . . ?
C12 C6 N1 109.8(3) . . ?
C12 C6 C11 111.7(3) . . ?
N1 C6 C11 107.6(2) . . ?
C12 C6 C7 112.9(3) . . ?
N1 C6 C7 99.9(3) . . ?
C11 C6 C7 114.2(3) . . ?
C6 C7 C8 108.2(2) . . ?
C6 C7 H7A 110.1 . . ?
C8 C7 H7A 110.1 . . ?
C6 C7 H7B 110.1 . . ?
C8 C7 H7B 110.1 . . ?
H7A C7 H7B 108.4 . . ?
C1 C8 C9 111.8(3) . . ?
C1 C8 C10 111.6(3) . . ?
C9 C8 C10 110.7(3) . . ?
C1 C8 C7 99.9(3) . . ?
C9 C8 C7 111.3(3) . . ?
C10 C8 C7 111.0(3) . . ?
C8 C9 H9A 109.5 . . ?
C8 C9 H9B 109.5 . . ?
H9A C9 H9B 109.5 . . ?
C8 C9 H9C 109.5 . . ?
H9A C9 H9C 109.5 . . ?
H9B C9 H9C 109.5 . . ?
C8 C10 H10A 109.5 . . ?
C8 C10 H10B 109.5 . . ?
H10A C10 H10B 109.5 . . ?
C8 C10 H10C 109.5 . . ?
H10A C10 H10C 109.5 . . ?
H10B C10 H10C 109.5 . . ?
C6 C11 H11A 109.5 . . ?
C6 C11 H11B 109.5 . . ?
H11A C11 H11B 109.5 . . ?
C6 C11 H11C 109.5 . . ?
H11A C11 H11C 109.5 . . ?
H11B C11 H11C 109.5 . . ?
C6 C12 H12A 109.5 . . ?
C6 C12 H12B 109.5 . . ?
H12A C12 H12B 109.5 . . ?
C6 C12 H12C 109.5 . . ?
H12A C12 H12C 109.5 . . ?
H12B C12 H12C 109.5 . . ?
C19 C13 C18 118.1(9) . . ?
C19 C13 C14 106.8(10) . . ?
C18 C13 C14 114.3(10) . . ?
C19 C13 N2 109.7(9) . . ?
C18 C13 N2 110.5(11) . . ?
C14 C13 N2 95.0(7) . . ?
C13 C14 C15 109.0(8) . . ?
C13 C14 H14A 109.9 . . ?
C15 C14 H14A 109.9 . . ?
C13 C14 H14B 109.9 . . ?
C15 C14 H14B 109.9 . . ?
H14A C14 H14B 108.3 . . ?
C16 C15 C17 111.1(7) . . ?
C16 C15 C14 112.3(7) . . ?
C17 C15 C14 111.3(7) . . ?
C16 C15 C2 102.4(6) . . ?
C17 C15 C2 115.9(6) . . ?
C14 C15 C2 103.3(6) . . ?
C15 C16 H16A 109.5 . . ?
C15 C16 H16B 109.5 . . ?
H16A C16 H16B 109.5 . . ?
C15 C16 H16C 109.5 . . ?
H16A C16 H16C 109.5 . . ?
H16B C16 H16C 109.5 . . ?
C15 C17 H17A 109.5 . . ?
C15 C17 H17B 109.5 . . ?
H17A C17 H17B 109.5 . . ?
C15 C17 H17C 109.5 . . ?
H17A C17 H17C 109.5 . . ?
H17B C17 H17C 109.5 . . ?
C13 C18 H18A 109.5 . . ?
C13 C18 H18B 109.5 . . ?
H18A C18 H18B 109.5 . . ?
C13 C18 H18C 109.5 . . ?
H18A C18 H18C 109.5 . . ?
H18B C18 H18C 109.5 . . ?
N2 C13' C18' 103.4(8) . . ?
N2 C13' C14' 104.3(7) . . ?
C18' C13' C14' 117.2(8) . . ?
N2 C13' C19 107.4(8) . . ?
C18' C13' C19 106.7(7) . . ?
C14' C13' C19 116.6(8) . . ?
C13' C14' C15' 108.1(7) . . ?
C13' C14' H14C 110.1 . . ?
C15' C14' H14C 110.1 . . ?
C13' C14' H14D 110.1 . . ?
C15' C14' H14D 110.1 . . ?
H14C C14' H14D 108.4 . . ?
C2 C15' C17' 108.4(6) . . ?
C2 C15' C16' 117.2(6) . . ?
C17' C15' C16' 110.5(6) . . ?
C2 C15' C14' 95.8(5) . . ?
C17' C15' C14' 111.7(7) . . ?
C16' C15' C14' 112.4(6) . . ?
C15' C16' H16D 109.5 . . ?
C15' C16' H16E 109.5 . . ?
H16D C16' H16E 109.5 . . ?
C15' C16' H16F 109.5 . . ?
H16D C16' H16F 109.5 . . ?
H16E C16' H16F 109.5 . . ?
C15' C17' H17D 109.5 . . ?
C15' C17' H17E 109.5 . . ?
H17D C17' H17E 109.5 . . ?
C15' C17' H17F 109.5 . . ?
H17D C17' H17F 109.5 . . ?
H17E C17' H17F 109.5 . . ?
C13' C18' H18D 109.5 . . ?
C13' C18' H18E 109.5 . . ?
H18D C18' H18E 109.5 . . ?
C13' C18' H18F 109.5 . . ?
H18D C18' H18F 109.5 . . ?
H18E C18' H18F 109.5 . . ?
C13 C19 H19A 109.5 . . ?
C13 C19 H19B 109.5 . . ?
H19A C19 H19B 109.5 . . ?
C13 C19 H19C 109.5 . . ?
H19A C19 H19C 109.5 . . ?
H19B C19 H19C 109.5 . . ?
O3 S1 O1 112.2(8) . . ?
O3 S1 O2 112.4(10) . . ?
O1 S1 O2 120.1(9) . . ?
O3 S1 C20 102.9(8) . . ?
O1 S1 C20 104.5(6) . . ?
O2 S1 C20 102.2(8) . . ?
F3 C20 F2 107.2(10) . . ?
F3 C20 F1 114.1(12) . . ?
F2 C20 F1 104.5(8) . . ?
F3 C20 S1 113.0(7) . . ?
F2 C20 S1 111.1(8) . . ?
F1 C20 S1 106.7(7) . . ?
O2' S1' O1' 111.3(9) . . ?
O2' S1' O3' 113.8(11) . . ?
O1' S1' O3' 118.2(8) . . ?
O2' S1' C20' 105.2(8) . . ?
O1' S1' C20' 102.8(7) . . ?
O3' S1' C20' 103.5(8) . . ?
F3' C20' F2' 112.6(10) . . ?
F3' C20' F1' 107.4(10) . . ?
F2' C20' F1' 107.7(8) . . ?
F3' C20' S1' 110.4(7) . . ?
F2' C20' S1' 108.6(10) . . ?
F1' C20' S1' 110.0(8) . . ?
O4 S2 O6 116.09(19) . . ?
O4 S2 O5 114.04(19) . . ?
O6 S2 O5 114.32(18) . . ?
O4 S2 C21 113.9(3) . . ?
O6 S2 C21 103.1(3) . . ?
O5 S2 C21 92.4(4) . . ?
O4 S2 C21' 94.1(4) . . ?
O6 S2 C21' 103.4(3) . . ?
O5 S2 C21' 112.4(4) . . ?
F6 C21 F5 109.1(6) . . ?
F6 C21 F4 130.8(9) . . ?
F5 C21 F4 82.7(8) . . ?
F6 C21 S2 114.8(5) . . ?
F5 C21 S2 105.6(6) . . ?
F4 C21 S2 106.8(6) . . ?
F5' C21' F6' 108.8(10) . . ?
F5' C21' F4' 132.1(10) . . ?
F6' C21' F4' 89.1(8) . . ?
F5' C21' S2 116.6(7) . . ?
F6' C21' S2 107.0(7) . . ?
F4' C21' S2 98.4(7) . . ?

loop_
_geom_bond_atom_site_label_1
_geom_bond_atom_site_label_2
_geom_bond_distance
_geom_bond_site_symmetry_2
_geom_bond_publ_flag
N2 C2 1.290(4) . ?
N2 C3 1.477(4) . ?
N2 C13' 1.491(13) . ?
N2 C13 1.595(15) . ?
N1 C1 1.286(4) . ?
N1 C5 1.492(4) . ?
N1 C6 1.519(4) . ?
C1 C2 1.489(4) . ?
C1 C8 1.519(4) . ?
C2 C15' 1.529(8) . ?
C2 C15 1.572(8) . ?
C3 C4 1.528(4) . ?
C3 H3A 0.9900 . ?
C3 H3B 0.9900 . ?
C4 C5 1.527(4) . ?
C4 H4A 0.9900 . ?
C4 H4B 0.9900 . ?
C5 H5A 0.9900 . ?
C5 H5B 0.9900 . ?
C6 C12 1.509(6) . ?
C6 C11 1.530(4) . ?
C6 C7 1.542(5) . ?
C7 C8 1.547(5) . ?
C7 H7A 0.9900 . ?
C7 H7B 0.9900 . ?
C8 C9 1.529(5) . ?
C8 C10 1.543(5) . ?
C9 H9A 0.9800 . ?
C9 H9B 0.9800 . ?
C9 H9C 0.9800 . ?
C10 H10A 0.9800 . ?
C10 H10B 0.9800 . ?
C10 H10C 0.9800 . ?
C11 H11A 0.9800 . ?
C11 H11B 0.9800 . ?
C11 H11C 0.9800 . ?
C12 H12A 0.9800 . ?
C12 H12B 0.9800 . ?
C12 H12C 0.9800 . ?
C13 C19 1.467(15) . ?
C13 C18 1.534(13) . ?
C13 C14 1.536(13) . ?
C14 C15 1.555(10) . ?
C14 H14A 0.9900 . ?
C14 H14B 0.9900 . ?
C15 C16 1.537(11) . ?
C15 C17 1.548(10) . ?
C16 H16A 0.9800 . ?
C16 H16B 0.9800 . ?
C16 H16C 0.9800 . ?
C17 H17A 0.9800 . ?
C17 H17B 0.9800 . ?
C17 H17C 0.9800 . ?
C18 H18A 0.9800 . ?
C18 H18B 0.9800 . ?
C18 H18C 0.9800 . ?
C13' C18' 1.499(11) . ?
C13' C14' 1.522(11) . ?
C13' C19 1.614(12) . ?
C14' C15' 1.553(9) . ?
C14' H14C 0.9900 . ?
C14' H14D 0.9900 . ?
C15' C17' 1.531(10) . ?
C15' C16' 1.539(10) . ?
C16' H16D 0.9800 . ?
C16' H16E 0.9800 . ?
C16' H16F 0.9800 . ?
C17' H17D 0.9800 . ?
C17' H17E 0.9800 . ?
C17' H17F 0.9800 . ?
C18' H18D 0.9800 . ?
C18' H18E 0.9800 . ?
C18' H18F 0.9800 . ?
C19 H19A 0.9800 . ?
C19 H19B 0.9800 . ?
C19 H19C 0.9800 . ?
S1 O3 1.421(11) . ?
S1 O1 1.430(9) . ?
S1 O2 1.447(10) . ?
S1 C20 1.815(10) . ?
F1 C20 1.356(11) . ?
F2 C20 1.326(12) . ?
F3 C20 1.294(12) . ?
S1' O2' 1.429(12) . ?
S1' O1' 1.437(10) . ?
S1' O3' 1.440(11) . ?
S1' C20' 1.838(12) . ?
F1' C20' 1.341(10) . ?
F2' C20' 1.325(13) . ?
F3' C20' 1.268(14) . ?
S2 O4 1.423(3) . ?
S2 O6 1.439(2) . ?
S2 O5 1.442(3) . ?
S2 C21 1.803(7) . ?
S2 C21' 1.899(11) . ?
F4 C21 1.492(10) . ?
F5 C21 1.335(9) . ?
F6 C21 1.326(10) . ?
F4' C21' 1.546(12) . ?
F5' C21' 1.313(12) . ?
F6' C21' 1.346(12) . ?
